data_1555373
loop_
_publ_author_name
'Osborne, Charlotte A.'
'Endean, Thomas B. D.'
'Jarvo, Elizabeth R.'

_publ_section_title
;
 Silver-Catalyzed Enantioselective Propargylation Reactions of
 N-Sulfonylketimines.
;
_journal_issue 21
_journal_name_full 'Organic letters'
_journal_page_first 5340
_journal_page_last 5343
_journal_paper_doi 10.1021/acs.orglett.5b02692
_journal_volume 17
_journal_year 2015
_chemical_absolute_configuration ad
_chemical_formula_sum 'C16 H13 N O2 S'
_chemical_formula_weight 283.33
_space_group_crystal_system tetragonal
_space_group_IT_number 78
_space_group_name_Hall 'P 4cw'
_space_group_name_H-M_alt 'P 43'
_atom_sites_solution_hydrogens difmap
_atom_sites_solution_primary direct
_atom_sites_solution_secondary difmap
_audit_creation_method SHELXL-2014/7
_cell_angle_alpha 90
_cell_angle_beta 90
_cell_angle_gamma 90
_cell_formula_units_Z 4
_cell_length_a 10.7582(6)
_cell_length_b 10.7582(6)
_cell_length_c 11.4283(7)
_cell_measurement_reflns_used 9949
_cell_measurement_temperature 133(2)
_cell_measurement_theta_max 28.45
_cell_measurement_theta_min 2.60
_cell_volume 1322.70(13)
_computing_cell_refinement 'Bruker SAINT 8.34a, 2013'
_computing_data_collection 'Bruker APEX2 2014.9-0, 2014'
_computing_data_reduction 'Bruker SAINT 8.34a, 2013'
_computing_molecular_graphics 'Bruker SHELXTL'
_computing_publication_material 'Bruker SHELXTL'
_computing_structure_refinement 'SHELXL-2014/7 (Sheldrick, 2014)'
_computing_structure_solution 'Bruker SHELXTL 2013/1'
_diffrn_ambient_temperature 133(2)
_diffrn_measured_fraction_theta_full 1.000
_diffrn_measured_fraction_theta_max 0.968
_diffrn_measurement_device_type 'Bruker SMART APEX II CCD'
_diffrn_measurement_method '\f and \w scans'
_diffrn_radiation_type MoK\a
_diffrn_radiation_wavelength 0.71073
_diffrn_reflns_av_R_equivalents 0.0270
_diffrn_reflns_av_unetI/netI 0.0213
_diffrn_reflns_Laue_measured_fraction_full 1.000
_diffrn_reflns_Laue_measured_fraction_max 0.968
_diffrn_reflns_limit_h_max 13
_diffrn_reflns_limit_h_min -13
_diffrn_reflns_limit_k_max 14
_diffrn_reflns_limit_k_min -14
_diffrn_reflns_limit_l_max 15
_diffrn_reflns_limit_l_min -14
_diffrn_reflns_number 15344
_diffrn_reflns_point_group_measured_fraction_full 1.000
_diffrn_reflns_point_group_measured_fraction_max 0.945
_diffrn_reflns_theta_full 25.500
_diffrn_reflns_theta_max 28.656
_diffrn_reflns_theta_min 1.893
_diffrn_source 'fine-focus sealed tube'
_exptl_absorpt_coefficient_mu 0.245
_exptl_absorpt_correction_T_max 1.0000
_exptl_absorpt_correction_T_min 0.9257
_exptl_absorpt_correction_type numerical
_exptl_absorpt_process_details 'Bruker SADABS 2014/4'
_exptl_crystal_colour colorless
_exptl_crystal_density_diffrn 1.423
_exptl_crystal_density_meas ?
_exptl_crystal_density_method not_measured
_exptl_crystal_description irregular
_exptl_crystal_F_000 592
_exptl_crystal_size_max 0.250
_exptl_crystal_size_mid 0.196
_exptl_crystal_size_min 0.182
_refine_diff_density_max 0.306
_refine_diff_density_min -0.185
_refine_diff_density_rms 0.042
_refine_ls_abs_structure_details
; 
 Flack x determined using 1398 quotients [(I+)-(I-)]/[(I+)+(I-)] 
 (Parsons, Flack and Wagner, Acta Cryst. B69 (2013) 249-259). 
;
_refine_ls_abs_structure_Flack -0.04(3)
_refine_ls_extinction_method none
_refine_ls_goodness_of_fit_ref 1.065
_refine_ls_hydrogen_treatment refall
_refine_ls_matrix_type full
_refine_ls_number_parameters 233
_refine_ls_number_reflns 3225
_refine_ls_number_restraints 1
_refine_ls_restrained_S_all 1.065
_refine_ls_R_factor_all 0.0295
_refine_ls_R_factor_gt 0.0269
_refine_ls_shift/su_max 0.000
_refine_ls_shift/su_mean 0.000
_refine_ls_structure_factor_coef Fsqd
_refine_ls_weighting_details 'w=1/[\s^2^(Fo^2^)+(0.0389P)^2^+0.2374P] where P=(Fo^2^+2Fc^2^)/3'
_refine_ls_weighting_scheme calc
_refine_ls_wR_factor_gt 0.0645
_refine_ls_wR_factor_ref 0.0661
_reflns_Friedel_coverage 0.862
_reflns_Friedel_fraction_full 1.000
_reflns_Friedel_fraction_max 0.920
_reflns_number_gt 3084
_reflns_number_total 3225
_reflns_threshold_expression 'I > 2\s(I)'
_cod_data_source_file ol5b02692_si_001.cif
_cod_data_source_block erj21
_cod_depositor_comments
;
The following automatic conversions were performed:

data item '_exptl_crystal_density_meas' value 'not_measured' was
changed to '?' -- the value is perceived as not measured.

Automatic conversion script
Id: cif_fix_values 6909 2019-04-08 15:41:33Z antanas 
;
_cod_original_cell_volume 1322.70(17)
_cod_database_code 1555373
_shelx_shelxl_version_number 2014/7
_shelx_space_group_comment
; 
The symmetry employed for this shelxl refinement is uniquely defined 
by the following loop, which should always be used as a source of 
symmetry information in preference to the above space-group names. 
They are only intended as comments. 
;
_shelx_estimated_absorpt_t_min 0.941
_shelx_estimated_absorpt_t_max 0.957

loop_
_space_group_symop_operation_xyz
'x, y, z'
'-x, -y, z+1/2'
'-y, x, z+3/4'
'y, -x, z+1/4'

loop_
_atom_site_label
_atom_site_type_symbol
_atom_site_fract_x
_atom_site_fract_y
_atom_site_fract_z
_atom_site_U_iso_or_equiv
_atom_site_adp_type
_atom_site_occupancy
_atom_site_site_symmetry_order
_atom_site_calc_flag
S1 S 0.79023(4) 0.42937(4) 0.14431(4) 0.01307(12) Uani 1 1 d
O1 O 0.75845(16) 0.55011(14) 0.09780(14) 0.0213(3) Uani 1 1 d
O2 O 0.84576(15) 0.43125(14) 0.25869(13) 0.0197(3) Uani 1 1 d
N1 N 0.67129(16) 0.33495(15) 0.13866(17) 0.0152(3) Uani 1 1 d
C1 C 0.87713(18) 0.34689(18) 0.03965(17) 0.0133(4) Uani 1 1 d
C2 C 0.99476(19) 0.37791(19) -0.00261(18) 0.0153(4) Uani 1 1 d
C3 C 1.04651(19) 0.3013(2) -0.08783(18) 0.0177(4) Uani 1 1 d
C4 C 0.9807(2) 0.1980(2) -0.12834(18) 0.0183(4) Uani 1 1 d
C5 C 0.8630(2) 0.16914(19) -0.08587(18) 0.0172(4) Uani 1 1 d
C6 C 0.81037(18) 0.24526(18) -0.00040(17) 0.0136(4) Uani 1 1 d
C7 C 0.68335(18) 0.22798(18) 0.05700(17) 0.0133(4) Uani 1 1 d
C8 C 0.68217(19) 0.10458(19) 0.12767(19) 0.0157(4) Uani 1 1 d
C9 C 0.7837(2) 0.09858(18) 0.21344(19) 0.0162(4) Uani 1 1 d
C10 C 0.8653(2) 0.0950(2) 0.2833(2) 0.0203(4) Uani 1 1 d
C11 C 0.57768(18) 0.2333(2) -0.03404(18) 0.0145(4) Uani 1 1 d
C12 C 0.47427(19) 0.15528(19) -0.02804(18) 0.0162(4) Uani 1 1 d
C13 C 0.37897(19) 0.1650(2) -0.1105(2) 0.0195(4) Uani 1 1 d
C14 C 0.3859(2) 0.2518(2) -0.20019(19) 0.0215(5) Uani 1 1 d
C15 C 0.4885(2) 0.3302(2) -0.2060(2) 0.0244(5) Uani 1 1 d
C16 C 0.5830(2) 0.3214(2) -0.1232(2) 0.0210(4) Uani 1 1 d
H1 H 0.644(3) 0.320(2) 0.203(3) 0.020(7) Uiso 1 1 d
H2 H 1.039(2) 0.446(2) 0.021(2) 0.014(6) Uiso 1 1 d
H3 H 1.129(3) 0.321(2) -0.119(3) 0.022(7) Uiso 1 1 d
H4 H 1.017(3) 0.147(3) -0.185(3) 0.034(8) Uiso 1 1 d
H5 H 0.822(3) 0.101(3) -0.112(3) 0.034(8) Uiso 1 1 d
H8A H 0.608(2) 0.096(2) 0.170(2) 0.011(6) Uiso 1 1 d
H8B H 0.685(2) 0.032(2) 0.071(2) 0.013(6) Uiso 1 1 d
H10 H 0.931(3) 0.091(3) 0.336(3) 0.046(9) Uiso 1 1 d
H13 H 0.315(3) 0.115(3) -0.108(3) 0.024(7) Uiso 1 1 d
H14 H 0.325(3) 0.259(3) -0.254(3) 0.023(7) Uiso 1 1 d
H15 H 0.500(3) 0.389(3) -0.264(3) 0.042(9) Uiso 1 1 d
H16 H 0.651(3) 0.378(3) -0.125(2) 0.022(7) Uiso 1 1 d
H12 H 0.468(2) 0.097(3) 0.027(3) 0.020(6) Uiso 1 1 d

loop_
_atom_site_aniso_label
_atom_site_aniso_U_11
_atom_site_aniso_U_22
_atom_site_aniso_U_33
_atom_site_aniso_U_23
_atom_site_aniso_U_13
_atom_site_aniso_U_12
S1 0.0158(2) 0.0120(2) 0.0115(2) -0.00016(18) 0.00031(18) 0.00057(18)
O1 0.0300(9) 0.0142(7) 0.0196(7) 0.0024(6) 0.0040(6) 0.0049(6)
O2 0.0223(8) 0.0225(7) 0.0144(7) -0.0015(6) -0.0026(6) -0.0018(6)
N1 0.0153(8) 0.0159(8) 0.0143(8) -0.0016(7) 0.0026(7) -0.0009(6)
C1 0.0153(9) 0.0135(9) 0.0110(8) 0.0003(7) -0.0006(7) 0.0027(7)
C2 0.0136(9) 0.0160(9) 0.0163(9) 0.0023(8) -0.0026(7) -0.0013(8)
C3 0.0122(9) 0.0231(10) 0.0177(12) 0.0043(8) 0.0010(8) 0.0027(7)
C4 0.0193(10) 0.0195(10) 0.0162(10) -0.0003(8) 0.0011(8) 0.0063(8)
C5 0.0200(10) 0.0161(9) 0.0154(10) -0.0008(8) -0.0004(8) 0.0017(8)
C6 0.0132(9) 0.0144(9) 0.0131(9) 0.0016(7) -0.0005(7) 0.0011(7)
C7 0.0126(9) 0.0148(9) 0.0126(9) -0.0005(7) 0.0008(7) -0.0001(7)
C8 0.0151(9) 0.0151(9) 0.0170(10) 0.0018(8) 0.0002(8) -0.0024(7)
C9 0.0181(10) 0.0128(9) 0.0178(10) 0.0013(7) 0.0023(8) -0.0009(8)
C10 0.0225(10) 0.0195(10) 0.0187(10) 0.0016(8) -0.0025(9) -0.0011(8)
C11 0.0130(9) 0.0170(9) 0.0134(9) -0.0023(7) 0.0019(7) 0.0015(7)
C12 0.0167(9) 0.0180(10) 0.0140(10) -0.0003(8) 0.0016(7) -0.0003(8)
C13 0.0133(9) 0.0251(11) 0.0201(10) -0.0043(9) 0.0010(9) -0.0014(8)
C14 0.0162(10) 0.0325(12) 0.0159(10) -0.0017(9) -0.0027(8) 0.0063(9)
C15 0.0216(10) 0.0303(12) 0.0213(11) 0.0089(9) -0.0004(9) 0.0030(9)
C16 0.0167(9) 0.0239(10) 0.0223(11) 0.0063(9) 0.0010(8) -0.0012(8)

loop_
_atom_type_symbol
_atom_type_description
_atom_type_scat_dispersion_real
_atom_type_scat_dispersion_imag
_atom_type_scat_source
C C 0.0033 0.0016 'International Tables Vol C Tables 4.2.6.8 and 6.1.1.4'
H H 0.0000 0.0000 'International Tables Vol C Tables 4.2.6.8 and 6.1.1.4'
N N 0.0061 0.0033 'International Tables Vol C Tables 4.2.6.8 and 6.1.1.4'
O O 0.0106 0.0060 'International Tables Vol C Tables 4.2.6.8 and 6.1.1.4'
S S 0.1246 0.1234 'International Tables Vol C Tables 4.2.6.8 and 6.1.1.4'

loop_
_geom_angle_atom_site_label_1
_geom_angle_atom_site_label_2
_geom_angle_atom_site_label_3
_geom_angle
O2 S1 O1 114.86(10)
O2 S1 N1 111.71(10)
O1 S1 N1 111.03(10)
O2 S1 C1 113.88(9)
O1 S1 C1 109.23(9)
N1 S1 C1 94.34(9)
C7 N1 S1 115.92(13)
C7 N1 H1 116.9(19)
S1 N1 H1 112(2)
C6 C1 C2 122.99(19)
C6 C1 S1 110.32(15)
C2 C1 S1 126.66(16)
C3 C2 C1 117.60(19)
C3 C2 H2 118.0(16)
C1 C2 H2 124.4(16)
C2 C3 C4 120.00(19)
C2 C3 H3 119.5(16)
C4 C3 H3 120.5(16)
C5 C4 C3 121.6(2)
C5 C4 H4 119.2(19)
C3 C4 H4 119.2(19)
C4 C5 C6 118.9(2)
C4 C5 H5 121(2)
C6 C5 H5 120(2)
C1 C6 C5 118.95(18)
C1 C6 C7 114.70(17)
C5 C6 C7 126.34(18)
N1 C7 C6 104.68(15)
N1 C7 C11 109.29(16)
C6 C7 C11 111.43(16)
N1 C7 C8 109.52(16)
C6 C7 C8 109.54(16)
C11 C7 C8 112.11(16)
C9 C8 C7 112.23(17)
C9 C8 H8A 106.2(15)
C7 C8 H8A 111.0(14)
C9 C8 H8B 111.6(14)
C7 C8 H8B 109.0(14)
H8A C8 H8B 106.7(19)
C10 C9 C8 179.2(2)
C9 C10 H10 178(2)
C16 C11 C12 118.56(19)
C16 C11 C7 119.24(18)
C12 C11 C7 122.16(19)
C11 C12 C13 120.5(2)
C11 C12 H12 121.3(17)
C13 C12 H12 118.2(17)
C14 C13 C12 120.6(2)
C14 C13 H13 119(2)
C12 C13 H13 120(2)
C13 C14 C15 119.1(2)
C13 C14 H14 121.6(18)
C15 C14 H14 119.3(18)
C14 C15 C16 120.4(2)
C14 C15 H15 124(2)
C16 C15 H15 116(2)
C15 C16 C11 120.9(2)
C15 C16 H16 120.1(16)
C11 C16 H16 119.0(16)

loop_
_geom_bond_atom_site_label_1
_geom_bond_atom_site_label_2
_geom_bond_distance
S1 O2 1.4373(16)
S1 O1 1.4446(15)
S1 N1 1.6351(17)
S1 C1 1.758(2)
N1 C7 1.487(3)
N1 H1 0.81(3)
C1 C6 1.386(3)
C1 C2 1.395(3)
C2 C3 1.392(3)
C2 H2 0.91(3)
C3 C4 1.396(3)
C3 H3 0.98(3)
C4 C5 1.391(3)
C4 H4 0.94(3)
C5 C6 1.395(3)
C5 H5 0.90(3)
C6 C7 1.527(3)
C7 C11 1.542(3)
C7 C8 1.554(3)
C8 C9 1.469(3)
C8 H8A 0.94(2)
C8 H8B 1.01(3)
C9 C10 1.187(3)
C10 H10 0.93(4)
C11 C16 1.393(3)
C11 C12 1.395(3)
C12 C13 1.397(3)
C12 H12 0.89(3)
C13 C14 1.388(3)
C13 H13 0.87(3)
C14 C15 1.391(3)
C14 H14 0.90(3)
C15 C16 1.392(3)
C15 H15 0.92(4)
C16 H16 0.95(3)

loop_
_geom_torsion_atom_site_label_1
_geom_torsion_atom_site_label_2
_geom_torsion_atom_site_label_3
_geom_torsion_atom_site_label_4
_geom_torsion
O2 S1 N1 C7 -117.33(15)
O1 S1 N1 C7 113.04(15)
C1 S1 N1 C7 0.52(16)
O2 S1 C1 C6 116.77(15)
O1 S1 C1 C6 -113.34(15)
N1 S1 C1 C6 0.71(16)
O2 S1 C1 C2 -65.2(2)
O1 S1 C1 C2 64.6(2)
N1 S1 C1 C2 178.70(19)
C6 C1 C2 C3 -0.8(3)
S1 C1 C2 C3 -178.56(16)
C1 C2 C3 C4 0.3(3)
C2 C3 C4 C5 0.2(3)
C3 C4 C5 C6 -0.3(3)
C2 C1 C6 C5 0.8(3)
S1 C1 C6 C5 178.84(15)
C2 C1 C6 C7 -179.80(18)
S1 C1 C6 C7 -1.7(2)
C4 C5 C6 C1 -0.2(3)
C4 C5 C6 C7 -179.56(19)
S1 N1 C7 C6 -1.5(2)
S1 N1 C7 C11 -120.91(16)
S1 N1 C7 C8 115.92(16)
C1 C6 C7 N1 2.0(2)
C5 C6 C7 N1 -178.63(19)
C1 C6 C7 C11 120.00(19)
C5 C6 C7 C11 -60.6(3)
C1 C6 C7 C8 -115.36(19)
C5 C6 C7 C8 64.0(3)
N1 C7 C8 C9 -59.2(2)
C6 C7 C8 C9 55.0(2)
C11 C7 C8 C9 179.28(17)
N1 C7 C11 C16 74.1(2)
C6 C7 C11 C16 -41.1(2)
C8 C7 C11 C16 -164.25(19)
N1 C7 C11 C12 -103.7(2)
C6 C7 C11 C12 141.10(19)
C8 C7 C11 C12 17.9(3)
C16 C11 C12 C13 0.6(3)
C7 C11 C12 C13 178.41(19)
C11 C12 C13 C14 0.4(3)
C12 C13 C14 C15 -0.8(3)
C13 C14 C15 C16 0.2(3)
C14 C15 C16 C11 0.8(4)
C12 C11 C16 C15 -1.2(3)
C7 C11 C16 C15 -179.1(2)
